data_2235494
loop_
_publ_author_name
'Ramalingan, Chennan'
'Ng, Seik Weng'
'Tiekink, Edward R. T.'

_publ_section_title
;
 1-(2-Chlorobenzyl)-3,5-dimethyl-2,6-diphenylpiperidine
;
_journal_coeditor_code HB6873
_journal_issue 7
_journal_name_full 'Acta Crystallographica Section E'
_journal_page_first o2301
_journal_page_last o2302
_journal_paper_doi 10.1107/S1600536812029212
_journal_volume 68
_journal_year 2012
_chemical_formula_iupac 'C26 H28 Cl N'
_chemical_formula_moiety 'C26 H28 Cl N'
_chemical_formula_sum 'C26 H28 Cl N'
_chemical_formula_weight 389.94
_chemical_name_systematic
;
1-(2-Chlorobenzyl)-3,5-dimethyl-2,6-diphenylpiperidine
;
_space_group_IT_number 14
_symmetry_cell_setting monoclinic
_symmetry_space_group_name_Hall '-P 2ybc'
_symmetry_space_group_name_H-M 'P 1 21/c 1'
_atom_sites_solution_hydrogens geom
_atom_sites_solution_primary direct
_atom_sites_solution_secondary difmap
_audit_creation_method SHELXL-97
_cell_angle_alpha 90.00
_cell_angle_beta 100.892(4)
_cell_angle_gamma 90.00
_cell_formula_units_Z 8
_cell_length_a 13.4940(6)
_cell_length_b 17.3005(6)
_cell_length_c 18.5078(6)
_cell_measurement_reflns_used 7626
_cell_measurement_temperature 100(2)
_cell_measurement_theta_max 27.5019
_cell_measurement_theta_min 2.2367
_cell_volume 4242.9(3)
_computing_cell_refinement 'CrysAlis PRO (Agilent, 2012)'
_computing_data_collection 'CrysAlis PRO (Agilent, 2012)'
_computing_data_reduction 'CrysAlis PRO (Agilent, 2012)'
_computing_molecular_graphics
;
ORTEP-3 for Windows (Farrugia, 1997), DIAMOND (Brandenburg,
2006)
and QMol (Gans & Shalloway, 2001)
;
_computing_publication_material 'publCIF (Westrip, 2010)'
_computing_structure_refinement 'SHELXL97 (Sheldrick, 2008)'
_computing_structure_solution 'SHELXS97 (Sheldrick, 2008)'
_diffrn_ambient_temperature 100(2)
_diffrn_detector_area_resol_mean 10.4041
_diffrn_measured_fraction_theta_full 0.999
_diffrn_measured_fraction_theta_max 0.999
_diffrn_measurement_device_type 'Agilent SuperNova Dual diffractometer with an Atlas detector'
_diffrn_measurement_method '\w scan'
_diffrn_radiation_monochromator Mirror
_diffrn_radiation_source 'SuperNova (Mo) X-ray Source'
_diffrn_radiation_type MoK\a
_diffrn_radiation_wavelength 0.71073
_diffrn_reflns_av_R_equivalents 0.0436
_diffrn_reflns_av_sigmaI/netI 0.0537
_diffrn_reflns_limit_h_max 12
_diffrn_reflns_limit_h_min -17
_diffrn_reflns_limit_k_max 22
_diffrn_reflns_limit_k_min -21
_diffrn_reflns_limit_l_max 24
_diffrn_reflns_limit_l_min -24
_diffrn_reflns_number 28999
_diffrn_reflns_theta_full 27.56
_diffrn_reflns_theta_max 27.56
_diffrn_reflns_theta_min 2.38
_diffrn_standards_decay_% 0
_diffrn_standards_interval_count 0
_diffrn_standards_interval_time 0
_diffrn_standards_number 0
_exptl_absorpt_coefficient_mu 0.191
_exptl_absorpt_correction_T_max 1.0000
_exptl_absorpt_correction_T_min 0.71841
_exptl_absorpt_correction_type multi-scan
_exptl_absorpt_process_details '(CrysAlis PRO; Agilent, 2012)'
_exptl_crystal_colour colourless
_exptl_crystal_density_diffrn 1.221
_exptl_crystal_density_method 'not measured'
_exptl_crystal_description prism
_exptl_crystal_F_000 1664
_exptl_crystal_size_max 0.30
_exptl_crystal_size_mid 0.20
_exptl_crystal_size_min 0.05
_refine_diff_density_max 0.403
_refine_diff_density_min -0.337
_refine_ls_extinction_method none
_refine_ls_goodness_of_fit_ref 1.036
_refine_ls_hydrogen_treatment constr
_refine_ls_matrix_type full
_refine_ls_number_parameters 505
_refine_ls_number_reflns 9798
_refine_ls_number_restraints 0
_refine_ls_restrained_S_all 1.036
_refine_ls_R_factor_all 0.0753
_refine_ls_R_factor_gt 0.0495
_refine_ls_shift/su_max 0.001
_refine_ls_shift/su_mean 0.000
_refine_ls_structure_factor_coef Fsqd
_refine_ls_weighting_details 'calc w=1/[\s^2^(Fo^2^)+(0.0462P)^2^+1.5480P] where P=(Fo^2^+2Fc^2^)/3'
_refine_ls_weighting_scheme calc
_refine_ls_wR_factor_gt 0.1097
_refine_ls_wR_factor_ref 0.1248
_reflns_number_gt 7163
_reflns_number_total 9798
_reflns_threshold_expression I>2\s(I)
_cod_data_source_file hb6873.cif
_cod_data_source_block I
_cod_original_sg_symbol_H-M 'P 21/c'
_cod_database_code 2235494
_cod_database_fobs_code 2235494

loop_
_symmetry_equiv_pos_as_xyz
'x, y, z'
'-x, y+1/2, -z+1/2'
'-x, -y, -z'
'x, -y-1/2, z-1/2'

loop_
_atom_site_type_symbol
_atom_site_label
_atom_site_fract_x
_atom_site_fract_y
_atom_site_fract_z
_atom_site_U_iso_or_equiv
_atom_site_adp_type
_atom_site_calc_flag
_atom_site_refinement_flags
_atom_site_occupancy
_atom_site_symmetry_multiplicity
Cl Cl1 0.57702(4) 0.21027(3) 0.41914(3) 0.03073(13) Uani d . 1 1
Cl Cl2 0.05909(4) 0.15772(3) 0.44476(2) 0.03019(13) Uani d . 1 1
N N1 0.47668(11) 0.36054(8) 0.22226(8) 0.0175(3) Uani d . 1 1
N N2 -0.01535(11) 0.01975(8) 0.23992(8) 0.0170(3) Uani d . 1 1
C C1 0.65192(14) 0.23531(10) 0.35521(10) 0.0207(4) Uani d . 1 1
C C2 0.75323(15) 0.21679(10) 0.37297(11) 0.0262(4) Uani d . 1 1
H H2 0.7794 0.1919 0.4183 0.031 Uiso calc R 1 1
C C3 0.81625(15) 0.23450(11) 0.32482(11) 0.0275(4) Uani d . 1 1
H H3 0.8863 0.2234 0.3373 0.033 Uiso calc R 1 1
C C4 0.77627(15) 0.26874(11) 0.25795(11) 0.0264(4) Uani d . 1 1
H H4 0.8186 0.2798 0.2237 0.032 Uiso calc R 1 1
C C5 0.67491(14) 0.28676(10) 0.24120(10) 0.0224(4) Uani d . 1 1
H H5 0.6488 0.3104 0.1952 0.027 Uiso calc R 1 1
C C6 0.60939(13) 0.27155(9) 0.28941(9) 0.0181(4) Uani d . 1 1
C C7 0.49834(13) 0.29035(10) 0.26858(9) 0.0192(4) Uani d . 1 1
H H7A 0.4629 0.2458 0.2417 0.023 Uiso calc R 1 1
H H7B 0.4709 0.2976 0.3141 0.023 Uiso calc R 1 1
C C8 0.38071(13) 0.35121(10) 0.16845(9) 0.0188(4) Uani d . 1 1
H H8 0.3252 0.3467 0.1972 0.023 Uiso calc R 1 1
C C9 0.37872(14) 0.27846(10) 0.12260(9) 0.0200(4) Uani d . 1 1
C C10 0.45825(15) 0.25644(11) 0.08894(10) 0.0252(4) Uani d . 1 1
H H10 0.5174 0.2874 0.0951 0.030 Uiso calc R 1 1
C C11 0.45250(17) 0.19001(11) 0.04664(11) 0.0315(5) Uani d . 1 1
H H11 0.5075 0.1760 0.0241 0.038 Uiso calc R 1 1
C C12 0.36747(17) 0.14409(11) 0.03707(11) 0.0331(5) Uani d . 1 1
H H12 0.3638 0.0985 0.0080 0.040 Uiso calc R 1 1
C C13 0.28759(17) 0.16479(11) 0.07005(11) 0.0318(5) Uani d . 1 1
H H13 0.2287 0.1335 0.0637 0.038 Uiso calc R 1 1
C C14 0.29341(15) 0.23138(11) 0.11253(10) 0.0249(4) Uani d . 1 1
H H14 0.2383 0.2451 0.1351 0.030 Uiso calc R 1 1
C C15 0.43715(15) 0.43839(11) 0.07032(10) 0.0279(4) Uani d . 1 1
H H15A 0.4190 0.4852 0.0410 0.042 Uiso calc R 1 1
H H15B 0.4381 0.3941 0.0374 0.042 Uiso calc R 1 1
H H15C 0.5041 0.4449 0.1012 0.042 Uiso calc R 1 1
C C16 0.35919(14) 0.42411(10) 0.11947(10) 0.0225(4) Uani d . 1 1
H H16 0.2921 0.4168 0.0865 0.027 Uiso calc R 1 1
C C17 0.35038(14) 0.49333(10) 0.16897(10) 0.0239(4) Uani d . 1 1
H H17A 0.3386 0.5407 0.1385 0.029 Uiso calc R 1 1
H H17B 0.2916 0.4859 0.1932 0.029 Uiso calc R 1 1
C C18 0.44526(15) 0.50369(10) 0.22750(10) 0.0224(4) Uani d . 1 1
H H18 0.5028 0.5163 0.2026 0.027 Uiso calc R 1 1
C C19 0.43245(17) 0.56965(11) 0.27974(11) 0.0329(5) Uani d . 1 1
H H19A 0.4188 0.6178 0.2517 0.049 Uiso calc R 1 1
H H19B 0.4944 0.5754 0.3167 0.049 Uiso calc R 1 1
H H19C 0.3759 0.5581 0.3043 0.049 Uiso calc R 1 1
C C20 0.46965(14) 0.42816(10) 0.27099(9) 0.0180(4) Uani d . 1 1
H H20 0.4126 0.4179 0.2972 0.022 Uiso calc R 1 1
C C21 0.56471(14) 0.43588(9) 0.32922(9) 0.0178(4) Uani d . 1 1
C C22 0.65728(14) 0.45263(10) 0.30990(10) 0.0212(4) Uani d . 1 1
H H22 0.6605 0.4618 0.2598 0.025 Uiso calc R 1 1
C C23 0.74484(15) 0.45603(10) 0.36293(10) 0.0245(4) Uani d . 1 1
H H23 0.8075 0.4672 0.3490 0.029 Uiso calc R 1 1
C C24 0.74092(15) 0.44318(10) 0.43634(10) 0.0263(4) Uani d . 1 1
H H24 0.8010 0.4442 0.4726 0.032 Uiso calc R 1 1
C C25 0.64913(15) 0.42898(11) 0.45631(10) 0.0265(4) Uani d . 1 1
H H25 0.6457 0.4217 0.5067 0.032 Uiso calc R 1 1
C C26 0.56187(15) 0.42539(10) 0.40311(10) 0.0219(4) Uani d . 1 1
H H26 0.4991 0.4156 0.4175 0.026 Uiso calc R 1 1
C C27 0.14146(14) 0.14577(10) 0.38294(10) 0.0216(4) Uani d . 1 1
C C28 0.24042(15) 0.16987(12) 0.40676(11) 0.0306(5) Uani d . 1 1
H H28 0.2610 0.1911 0.4546 0.037 Uiso calc R 1 1
C C29 0.30822(16) 0.16268(12) 0.36024(12) 0.0354(5) Uani d . 1 1
H H29 0.3760 0.1792 0.3758 0.043 Uiso calc R 1 1
C C30 0.27767(15) 0.13137(11) 0.29056(11) 0.0305(5) Uani d . 1 1
H H30 0.3244 0.1263 0.2584 0.037 Uiso calc R 1 1
C C31 0.17902(14) 0.10758(10) 0.26834(10) 0.0235(4) Uani d . 1 1
H H31 0.1590 0.0864 0.2205 0.028 Uiso calc R 1 1
C C32 0.10767(13) 0.11353(9) 0.31353(9) 0.0176(4) Uani d . 1 1
C C33 -0.00109(13) 0.09102(10) 0.28530(9) 0.0175(4) Uani d . 1 1
H H33A -0.0347 0.0839 0.3280 0.021 Uiso calc R 1 1
H H33B -0.0353 0.1343 0.2556 0.021 Uiso calc R 1 1
C C34 -0.10840(13) 0.02830(10) 0.18282(9) 0.0196(4) Uani d . 1 1
H H34 -0.1656 0.0371 0.2092 0.024 Uiso calc R 1 1
C C35 -0.10346(14) 0.09797(10) 0.13410(9) 0.0210(4) Uani d . 1 1
C C36 -0.01872(15) 0.11497(11) 0.10387(10) 0.0265(4) Uani d . 1 1
H H36 0.0386 0.0821 0.1141 0.032 Uiso calc R 1 1
C C37 -0.01681(16) 0.17884(11) 0.05930(10) 0.0296(5) Uani d . 1 1
H H37 0.0417 0.1896 0.0394 0.036 Uiso calc R 1 1
C C38 -0.09997(16) 0.22715(12) 0.04353(10) 0.0311(5) Uani d . 1 1
H H38 -0.0985 0.2713 0.0132 0.037 Uiso calc R 1 1
C C39 -0.18465(16) 0.21079(11) 0.07201(10) 0.0289(4) Uani d . 1 1
H H39 -0.2424 0.2431 0.0605 0.035 Uiso calc R 1 1
C C40 -0.18589(14) 0.14725(10) 0.11758(10) 0.0230(4) Uani d . 1 1
H H40 -0.2442 0.1373 0.1379 0.028 Uiso calc R 1 1
C C41 -0.05959(17) -0.06385(12) 0.08492(11) 0.0325(5) Uani d . 1 1
H H41A -0.0799 -0.1120 0.0583 0.049 Uiso calc R 1 1
H H41B 0.0086 -0.0697 0.1140 0.049 Uiso calc R 1 1
H H41C -0.0603 -0.0215 0.0496 0.049 Uiso calc R 1 1
C C42 -0.13320(15) -0.04568(11) 0.13610(10) 0.0251(4) Uani d . 1 1
H H42 -0.2012 -0.0379 0.1044 0.030 Uiso calc R 1 1
C C43 -0.14212(15) -0.11296(11) 0.18682(11) 0.0285(4) Uani d . 1 1
H H43A -0.1549 -0.1610 0.1575 0.034 Uiso calc R 1 1
H H43B -0.2003 -0.1043 0.2114 0.034 Uiso calc R 1 1
C C44 -0.04682(15) -0.12267(10) 0.24478(10) 0.0243(4) Uani d . 1 1
H H44 0.0109 -0.1333 0.2194 0.029 Uiso calc R 1 1
C C45 -0.05674(17) -0.18987(11) 0.29566(12) 0.0356(5) Uani d . 1 1
H H45A -0.0686 -0.2377 0.2669 0.053 Uiso calc R 1 1
H H45B -0.1136 -0.1805 0.3205 0.053 Uiso calc R 1 1
H H45C 0.0055 -0.1948 0.3324 0.053 Uiso calc R 1 1
C C46 -0.02524(14) -0.04680(10) 0.28885(10) 0.0196(4) Uani d . 1 1
H H46 -0.0847 -0.0363 0.3125 0.024 Uiso calc R 1 1
C C47 0.06641(13) -0.05358(9) 0.34988(9) 0.0185(4) Uani d . 1 1
C C48 0.16218(14) -0.06415(10) 0.33366(10) 0.0211(4) Uani d . 1 1
H H48 0.1701 -0.0667 0.2838 0.025 Uiso calc R 1 1
C C49 0.24588(14) -0.07102(10) 0.38926(10) 0.0240(4) Uani d . 1 1
H H49 0.3108 -0.0777 0.3774 0.029 Uiso calc R 1 1
C C50 0.23543(15) -0.06826(10) 0.46231(10) 0.0255(4) Uani d . 1 1
H H50 0.2930 -0.0731 0.5005 0.031 Uiso calc R 1 1
C C51 0.14104(15) -0.05841(10) 0.47917(10) 0.0262(4) Uani d . 1 1
H H51 0.1335 -0.0566 0.5291 0.031 Uiso calc R 1 1
C C52 0.05683(14) -0.05107(10) 0.42327(10) 0.0220(4) Uani d . 1 1
H H52 -0.0079 -0.0443 0.4354 0.026 Uiso calc R 1 1

loop_
_atom_site_aniso_label
_atom_site_aniso_U_11
_atom_site_aniso_U_22
_atom_site_aniso_U_33
_atom_site_aniso_U_12
_atom_site_aniso_U_13
_atom_site_aniso_U_23
Cl1 0.0274(3) 0.0376(3) 0.0254(2) -0.0017(2) 0.0003(2) 0.0128(2)
Cl2 0.0320(3) 0.0374(3) 0.0208(2) 0.0034(2) 0.0040(2) -0.0100(2)
N1 0.0189(8) 0.0143(7) 0.0178(7) 0.0011(6) 0.0000(6) 0.0019(6)
N2 0.0166(8) 0.0158(7) 0.0177(7) 0.0011(6) 0.0009(6) -0.0017(6)
C1 0.0246(10) 0.0156(8) 0.0210(9) -0.0019(7) 0.0022(7) -0.0023(7)
C2 0.0271(11) 0.0206(9) 0.0269(10) 0.0053(8) -0.0053(8) -0.0010(8)
C3 0.0202(10) 0.0245(10) 0.0354(11) 0.0062(8) -0.0008(8) -0.0091(9)
C4 0.0247(11) 0.0245(10) 0.0315(10) 0.0034(8) 0.0087(8) -0.0060(8)
C5 0.0256(11) 0.0185(9) 0.0225(9) 0.0017(7) 0.0027(8) -0.0008(7)
C6 0.0201(10) 0.0112(8) 0.0214(9) 0.0006(7) 0.0000(7) -0.0021(7)
C7 0.0205(10) 0.0156(8) 0.0210(9) -0.0008(7) 0.0026(7) 0.0041(7)
C8 0.0180(9) 0.0195(9) 0.0186(8) 0.0010(7) 0.0025(7) 0.0008(7)
C9 0.0226(10) 0.0206(9) 0.0159(8) 0.0026(7) 0.0013(7) 0.0021(7)
C10 0.0263(11) 0.0258(10) 0.0241(9) -0.0009(8) 0.0064(8) -0.0007(8)
C11 0.0382(13) 0.0298(11) 0.0290(10) 0.0041(9) 0.0128(9) -0.0030(9)
C12 0.0483(14) 0.0216(10) 0.0297(11) -0.0008(9) 0.0080(10) -0.0056(8)
C13 0.0358(13) 0.0255(10) 0.0331(11) -0.0070(9) 0.0042(9) -0.0020(9)
C14 0.0257(11) 0.0243(9) 0.0246(9) -0.0001(8) 0.0042(8) 0.0007(8)
C15 0.0306(12) 0.0291(10) 0.0236(10) 0.0049(8) 0.0041(8) 0.0083(8)
C16 0.0192(10) 0.0249(9) 0.0213(9) 0.0045(7) -0.0013(7) 0.0033(8)
C17 0.0245(11) 0.0208(9) 0.0249(9) 0.0047(8) 0.0003(8) 0.0041(8)
C18 0.0266(11) 0.0172(9) 0.0218(9) 0.0018(7) 0.0008(8) 0.0038(7)
C19 0.0404(13) 0.0178(9) 0.0362(11) 0.0071(9) -0.0040(10) -0.0001(9)
C20 0.0198(10) 0.0166(8) 0.0178(8) 0.0018(7) 0.0044(7) 0.0020(7)
C21 0.0212(10) 0.0114(8) 0.0203(9) 0.0017(7) 0.0024(7) 0.0007(7)
C22 0.0257(10) 0.0193(9) 0.0186(9) 0.0000(7) 0.0042(7) 0.0000(7)
C23 0.0226(10) 0.0202(9) 0.0305(10) -0.0021(8) 0.0042(8) -0.0008(8)
C24 0.0274(11) 0.0218(9) 0.0255(10) -0.0031(8) -0.0056(8) 0.0015(8)
C25 0.0345(12) 0.0257(10) 0.0179(9) -0.0007(8) 0.0014(8) 0.0031(8)
C26 0.0249(10) 0.0186(9) 0.0224(9) 0.0000(7) 0.0047(8) 0.0038(7)
C27 0.0235(10) 0.0197(9) 0.0213(9) 0.0012(7) 0.0031(8) 0.0002(7)
C28 0.0285(12) 0.0318(11) 0.0279(10) -0.0065(9) -0.0043(9) -0.0003(9)
C29 0.0245(12) 0.0376(12) 0.0412(12) -0.0112(9) -0.0016(9) 0.0052(10)
C30 0.0250(11) 0.0322(11) 0.0371(11) -0.0028(9) 0.0125(9) 0.0091(9)
C31 0.0263(11) 0.0218(9) 0.0228(9) -0.0004(8) 0.0054(8) 0.0036(8)
C32 0.0199(9) 0.0138(8) 0.0188(8) 0.0001(7) 0.0027(7) 0.0022(7)
C33 0.0181(9) 0.0189(8) 0.0154(8) 0.0018(7) 0.0031(7) -0.0015(7)
C34 0.0172(9) 0.0220(9) 0.0185(8) 0.0028(7) 0.0006(7) -0.0024(7)
C35 0.0235(10) 0.0246(9) 0.0132(8) -0.0013(8) -0.0005(7) -0.0045(7)
C36 0.0254(11) 0.0319(10) 0.0218(9) 0.0046(8) 0.0036(8) 0.0006(8)
C37 0.0350(12) 0.0337(11) 0.0204(9) -0.0028(9) 0.0062(8) 0.0013(8)
C38 0.0367(13) 0.0294(10) 0.0232(10) -0.0034(9) -0.0048(9) 0.0038(8)
C39 0.0306(12) 0.0252(10) 0.0262(10) 0.0027(8) -0.0069(9) 0.0001(8)
C40 0.0229(10) 0.0228(9) 0.0214(9) -0.0017(8) -0.0005(8) -0.0052(8)
C41 0.0372(13) 0.0323(11) 0.0266(10) 0.0041(9) 0.0025(9) -0.0042(9)
C42 0.0234(10) 0.0242(9) 0.0250(9) -0.0007(8) -0.0027(8) -0.0061(8)
C43 0.0242(11) 0.0241(10) 0.0346(11) -0.0032(8) -0.0016(9) -0.0035(9)
C44 0.0237(10) 0.0190(9) 0.0282(10) -0.0021(7) -0.0002(8) 0.0003(8)
C45 0.0379(13) 0.0245(10) 0.0407(12) -0.0053(9) -0.0016(10) 0.0054(9)
C46 0.0170(9) 0.0182(9) 0.0244(9) -0.0004(7) 0.0055(7) 0.0028(7)
C47 0.0198(10) 0.0135(8) 0.0225(9) -0.0013(7) 0.0042(7) 0.0014(7)
C48 0.0219(10) 0.0200(9) 0.0213(9) 0.0001(7) 0.0038(7) 0.0013(7)
C49 0.0184(10) 0.0231(9) 0.0306(10) 0.0010(7) 0.0050(8) 0.0015(8)
C50 0.0248(11) 0.0215(9) 0.0259(10) 0.0002(8) -0.0060(8) 0.0010(8)
C51 0.0352(12) 0.0229(9) 0.0198(9) 0.0015(8) 0.0035(8) -0.0006(8)
C52 0.0232(10) 0.0193(9) 0.0248(9) 0.0023(7) 0.0076(8) 0.0029(7)

loop_
_atom_type_symbol
_atom_type_description
_atom_type_scat_dispersion_real
_atom_type_scat_dispersion_imag
_atom_type_scat_source
C C 0.0033 0.0016 'International Tables Vol C Tables 4.2.6.8 and 6.1.1.4'
H H 0.0000 0.0000 'International Tables Vol C Tables 4.2.6.8 and 6.1.1.4'
N N 0.0061 0.0033 'International Tables Vol C Tables 4.2.6.8 and 6.1.1.4'
Cl Cl 0.1484 0.1585 'International Tables Vol C Tables 4.2.6.8 and 6.1.1.4'

loop_
_geom_angle_atom_site_label_1
_geom_angle_atom_site_label_2
_geom_angle_atom_site_label_3
_geom_angle
C7 N1 C8 110.49(13)
C7 N1 C20 108.71(13)
C8 N1 C20 110.10(13)
C33 N2 C46 108.41(13)
C33 N2 C34 108.74(13)
C46 N2 C34 110.42(13)
C2 C1 C6 122.54(17)
C2 C1 Cl1 116.98(14)
C6 C1 Cl1 120.48(14)
C3 C2 C1 119.90(18)
C3 C2 H2 120.1
C1 C2 H2 120.1
C2 C3 C4 119.27(18)
C2 C3 H3 120.4
C4 C3 H3 120.4
C5 C4 C3 119.95(18)
C5 C4 H4 120.0
C3 C4 H4 120.0
C4 C5 C6 122.34(17)
C4 C5 H5 118.8
C6 C5 H5 118.8
C1 C6 C5 115.97(16)
C1 C6 C7 123.02(16)
C5 C6 C7 120.95(16)
N1 C7 C6 113.67(14)
N1 C7 H7A 108.8
C6 C7 H7A 108.8
N1 C7 H7B 108.8
C6 C7 H7B 108.8
H7A C7 H7B 107.7
N1 C8 C9 112.74(14)
N1 C8 C16 110.31(14)
C9 C8 C16 111.54(14)
N1 C8 H8 107.3
C9 C8 H8 107.3
C16 C8 H8 107.3
C10 C9 C14 117.87(17)
C10 C9 C8 122.98(16)
C14 C9 C8 119.15(16)
C11 C10 C9 120.97(18)
C11 C10 H10 119.5
C9 C10 H10 119.5
C12 C11 C10 120.48(19)
C12 C11 H11 119.8
C10 C11 H11 119.8
C11 C12 C13 119.54(19)
C11 C12 H12 120.2
C13 C12 H12 120.2
C12 C13 C14 119.97(19)
C12 C13 H13 120.0
C14 C13 H13 120.0
C13 C14 C9 121.17(18)
C13 C14 H14 119.4
C9 C14 H14 119.4
C16 C15 H15A 109.5
C16 C15 H15B 109.5
H15A C15 H15B 109.5
C16 C15 H15C 109.5
H15A C15 H15C 109.5
H15B C15 H15C 109.5
C17 C16 C15 111.67(16)
C17 C16 C8 108.37(14)
C15 C16 C8 113.85(15)
C17 C16 H16 107.6
C15 C16 H16 107.6
C8 C16 H16 107.6
C18 C17 C16 111.64(15)
C18 C17 H17A 109.3
C16 C17 H17A 109.3
C18 C17 H17B 109.3
C16 C17 H17B 109.3
H17A C17 H17B 108.0
C17 C18 C19 110.97(16)
C17 C18 C20 109.90(15)
C19 C18 C20 110.02(15)
C17 C18 H18 108.6
C19 C18 H18 108.6
C20 C18 H18 108.6
C18 C19 H19A 109.5
C18 C19 H19B 109.5
H19A C19 H19B 109.5
C18 C19 H19C 109.5
H19A C19 H19C 109.5
H19B C19 H19C 109.5
N1 C20 C21 110.91(14)
N1 C20 C18 112.45(14)
C21 C20 C18 111.45(14)
N1 C20 H20 107.2
C21 C20 H20 107.2
C18 C20 H20 107.2
C26 C21 C22 118.25(17)
C26 C21 C20 120.76(16)
C22 C21 C20 120.98(15)
C23 C22 C21 120.83(17)
C23 C22 H22 119.6
C21 C22 H22 119.6
C22 C23 C24 120.06(18)
C22 C23 H23 120.0
C24 C23 H23 120.0
C25 C24 C23 119.54(18)
C25 C24 H24 120.2
C23 C24 H24 120.2
C24 C25 C26 120.18(17)
C24 C25 H25 119.9
C26 C25 H25 119.9
C25 C26 C21 121.09(18)
C25 C26 H26 119.5
C21 C26 H26 119.5
C28 C27 C32 122.65(17)
C28 C27 Cl2 116.61(14)
C32 C27 Cl2 120.74(14)
C29 C28 C27 119.18(19)
C29 C28 H28 120.4
C27 C28 H28 120.4
C28 C29 C30 120.08(19)
C28 C29 H29 120.0
C30 C29 H29 120.0
C31 C30 C29 119.59(19)
C31 C30 H30 120.2
C29 C30 H30 120.2
C30 C31 C32 122.43(18)
C30 C31 H31 118.8
C32 C31 H31 118.8
C31 C32 C27 116.06(16)
C31 C32 C33 120.59(16)
C27 C32 C33 123.21(15)
N2 C33 C32 115.03(14)
N2 C33 H33A 108.5
C32 C33 H33A 108.5
N2 C33 H33B 108.5
C32 C33 H33B 108.5
H33A C33 H33B 107.5
N2 C34 C35 112.08(14)
N2 C34 C42 112.31(14)
C35 C34 C42 110.81(14)
N2 C34 H34 107.1
C35 C34 H34 107.1
C42 C34 H34 107.1
C40 C35 C36 117.71(17)
C40 C35 C34 119.74(16)
C36 C35 C34 122.54(17)
C37 C36 C35 121.11(18)
C37 C36 H36 119.4
C35 C36 H36 119.4
C36 C37 C38 120.15(19)
C36 C37 H37 119.9
C38 C37 H37 119.9
C39 C38 C37 119.59(19)
C39 C38 H38 120.2
C37 C38 H38 120.2
C38 C39 C40 120.15(19)
C38 C39 H39 119.9
C40 C39 H39 119.9
C39 C40 C35 121.26(18)
C39 C40 H40 119.4
C35 C40 H40 119.4
C42 C41 H41A 109.5
C42 C41 H41B 109.5
H41A C41 H41B 109.5
C42 C41 H41C 109.5
H41A C41 H41C 109.5
H41B C41 H41C 109.5
C43 C42 C41 111.28(16)
C43 C42 C34 108.89(15)
C41 C42 C34 114.80(16)
C43 C42 H42 107.2
C41 C42 H42 107.2
C34 C42 H42 107.2
C42 C43 C44 111.51(16)
C42 C43 H43A 109.3
C44 C43 H43A 109.3
C42 C43 H43B 109.3
C44 C43 H43B 109.3
H43A C43 H43B 108.0
C45 C44 C43 111.13(16)
C45 C44 C46 110.70(16)
C43 C44 C46 109.20(15)
C45 C44 H44 108.6
C43 C44 H44 108.6
C46 C44 H44 108.6
C44 C45 H45A 109.5
C44 C45 H45B 109.5
H45A C45 H45B 109.5
C44 C45 H45C 109.5
H45A C45 H45C 109.5
H45B C45 H45C 109.5
N2 C46 C47 111.10(14)
N2 C46 C44 111.50(14)
C47 C46 C44 111.98(14)
N2 C46 H46 107.3
C47 C46 H46 107.3
C44 C46 H46 107.3
C52 C47 C48 118.44(17)
C52 C47 C46 120.89(16)
C48 C47 C46 120.66(15)
C49 C48 C47 120.79(17)
C49 C48 H48 119.6
C47 C48 H48 119.6
C48 C49 C50 120.26(18)
C48 C49 H49 119.9
C50 C49 H49 119.9
C51 C50 C49 119.58(18)
C51 C50 H50 120.2
C49 C50 H50 120.2
C50 C51 C52 120.21(17)
C50 C51 H51 119.9
C52 C51 H51 119.9
C47 C52 C51 120.71(18)
C47 C52 H52 119.6
C51 C52 H52 119.6

loop_
_geom_bond_atom_site_label_1
_geom_bond_atom_site_label_2
_geom_bond_distance
Cl1 C1 1.7497(18)
Cl2 C27 1.7516(19)
N1 C7 1.483(2)
N1 C8 1.486(2)
N1 C20 1.491(2)
N2 C33 1.484(2)
N2 C46 1.486(2)
N2 C34 1.488(2)
C1 C2 1.382(3)
C1 C6 1.393(2)
C2 C3 1.377(3)
C2 H2 0.9500
C3 C4 1.386(3)
C3 H3 0.9500
C4 C5 1.380(3)
C4 H4 0.9500
C5 C6 1.395(2)
C5 H5 0.9500
C6 C7 1.510(2)
C7 H7A 0.9900
C7 H7B 0.9900
C8 C9 1.515(2)
C8 C16 1.548(2)
C8 H8 1.0000
C9 C10 1.392(3)
C9 C14 1.394(3)
C10 C11 1.384(3)
C10 H10 0.9500
C11 C12 1.379(3)
C11 H11 0.9500
C12 C13 1.383(3)
C12 H12 0.9500
C13 C14 1.389(3)
C13 H13 0.9500
C14 H14 0.9500
C15 C16 1.535(3)
C15 H15A 0.9800
C15 H15B 0.9800
C15 H15C 0.9800
C16 C17 1.526(3)
C16 H16 1.0000
C17 C18 1.523(3)
C17 H17A 0.9900
C17 H17B 0.9900
C18 C19 1.526(3)
C18 C20 1.538(2)
C18 H18 1.0000
C19 H19A 0.9800
C19 H19B 0.9800
C19 H19C 0.9800
C20 C21 1.517(2)
C20 H20 1.0000
C21 C26 1.387(2)
C21 C22 1.393(2)
C22 C23 1.387(3)
C22 H22 0.9500
C23 C24 1.388(3)
C23 H23 0.9500
C24 C25 1.380(3)
C24 H24 0.9500
C25 C26 1.386(3)
C25 H25 0.9500
C26 H26 0.9500
C27 C28 1.389(3)
C27 C32 1.396(2)
C28 C29 1.375(3)
C28 H28 0.9500
C29 C30 1.388(3)
C29 H29 0.9500
C30 C31 1.380(3)
C30 H30 0.9500
C31 C32 1.393(2)
C31 H31 0.9500
C32 C33 1.513(2)
C33 H33A 0.9900
C33 H33B 0.9900
C34 C35 1.514(2)
C34 C42 1.546(2)
C34 H34 1.0000
C35 C40 1.389(3)
C35 C36 1.396(3)
C36 C37 1.382(3)
C36 H36 0.9500
C37 C38 1.385(3)
C37 H37 0.9500
C38 C39 1.375(3)
C38 H38 0.9500
C39 C40 1.388(3)
C39 H39 0.9500
C40 H40 0.9500
C41 C42 1.529(3)
C41 H41A 0.9800
C41 H41B 0.9800
C41 H41C 0.9800
C42 C43 1.514(3)
C42 H42 1.0000
C43 C44 1.520(3)
C43 H43A 0.9900
C43 H43B 0.9900
C44 C45 1.518(3)
C44 C46 1.544(2)
C44 H44 1.0000
C45 H45A 0.9800
C45 H45B 0.9800
C45 H45C 0.9800
C46 C47 1.514(2)
C46 H46 1.0000
C47 C52 1.389(2)
C47 C48 1.393(2)
C48 C49 1.382(3)
C48 H48 0.9500
C49 C50 1.386(3)
C49 H49 0.9500
C50 C51 1.378(3)
C50 H50 0.9500
C51 C52 1.391(3)
C51 H51 0.9500
C52 H52 0.9500

loop_
_geom_hbond_atom_site_label_D
_geom_hbond_atom_site_label_H
_geom_hbond_atom_site_label_A
_geom_hbond_site_symmetry_A
_geom_hbond_distance_DH
_geom_hbond_distance_HA
_geom_hbond_distance_DA
_geom_hbond_angle_DHA
C29 H29 Cl1 . 0.95 2.73 3.678(2) 174
C24 H24 Cg1 4_655 0.95 2.95 3.680(2) 135

loop_
_geom_torsion_atom_site_label_1
_geom_torsion_atom_site_label_2
_geom_torsion_atom_site_label_3
_geom_torsion_atom_site_label_4
_geom_torsion
C6 C1 C2 C3 0.3(3)
Cl1 C1 C2 C3 179.61(14)
C1 C2 C3 C4 -1.9(3)
C2 C3 C4 C5 1.9(3)
C3 C4 C5 C6 -0.2(3)
C2 C1 C6 C5 1.4(2)
Cl1 C1 C6 C5 -177.97(13)
C2 C1 C6 C7 178.49(16)
Cl1 C1 C6 C7 -0.8(2)
C4 C5 C6 C1 -1.4(3)
C4 C5 C6 C7 -178.57(16)
C8 N1 C7 C6 145.16(14)
C20 N1 C7 C6 -93.91(17)
C1 C6 C7 N1 149.01(16)
C5 C6 C7 N1 -34.0(2)
C7 N1 C8 C9 -53.74(18)
C20 N1 C8 C9 -173.84(14)
C7 N1 C8 C16 -179.17(14)
C20 N1 C8 C16 60.73(17)
N1 C8 C9 C10 -46.9(2)
C16 C8 C9 C10 77.9(2)
N1 C8 C9 C14 133.87(16)
C16 C8 C9 C14 -101.37(19)
C14 C9 C10 C11 0.2(3)
C8 C9 C10 C11 -179.05(17)
C9 C10 C11 C12 -0.1(3)
C10 C11 C12 C13 0.0(3)
C11 C12 C13 C14 -0.1(3)
C12 C13 C14 C9 0.2(3)
C10 C9 C14 C13 -0.3(3)
C8 C9 C14 C13 179.02(17)
N1 C8 C16 C17 -60.37(18)
C9 C8 C16 C17 173.53(15)
N1 C8 C16 C15 64.54(19)
C9 C8 C16 C15 -61.6(2)
C15 C16 C17 C18 -68.85(19)
C8 C16 C17 C18 57.3(2)
C16 C17 C18 C19 -176.09(15)
C16 C17 C18 C20 -54.2(2)
C7 N1 C20 C21 55.53(17)
C8 N1 C20 C21 176.70(13)
C7 N1 C20 C18 -178.92(14)
C8 N1 C20 C18 -57.75(18)
C17 C18 C20 N1 53.9(2)
C19 C18 C20 N1 176.42(15)
C17 C18 C20 C21 179.20(14)
C19 C18 C20 C21 -58.3(2)
N1 C20 C21 C26 -114.11(17)
C18 C20 C21 C26 119.78(17)
N1 C20 C21 C22 65.0(2)
C18 C20 C21 C22 -61.1(2)
C26 C21 C22 C23 2.2(3)
C20 C21 C22 C23 -176.92(15)
C21 C22 C23 C24 -0.4(3)
C22 C23 C24 C25 -1.6(3)
C23 C24 C25 C26 1.8(3)
C24 C25 C26 C21 0.0(3)
C22 C21 C26 C25 -2.0(3)
C20 C21 C26 C25 177.13(16)
C32 C27 C28 C29 0.7(3)
Cl2 C27 C28 C29 -179.30(16)
C27 C28 C29 C30 -0.3(3)
C28 C29 C30 C31 0.0(3)
C29 C30 C31 C32 -0.2(3)
C30 C31 C32 C27 0.5(3)
C30 C31 C32 C33 176.43(17)
C28 C27 C32 C31 -0.8(3)
Cl2 C27 C32 C31 179.19(13)
C28 C27 C32 C33 -176.59(17)
Cl2 C27 C32 C33 3.4(2)
C46 N2 C33 C32 93.22(16)
C34 N2 C33 C32 -146.70(14)
C31 C32 C33 N2 41.3(2)
C27 C32 C33 N2 -143.10(16)
C33 N2 C34 C35 58.33(17)
C46 N2 C34 C35 177.16(14)
C33 N2 C34 C42 -176.17(14)
C46 N2 C34 C42 -57.34(18)
N2 C34 C35 C40 -134.52(16)
C42 C34 C35 C40 99.16(19)
N2 C34 C35 C36 46.1(2)
C42 C34 C35 C36 -80.2(2)
C40 C35 C36 C37 0.3(3)
C34 C35 C36 C37 179.68(17)
C35 C36 C37 C38 -0.3(3)
C36 C37 C38 C39 -0.5(3)
C37 C38 C39 C40 1.4(3)
C38 C39 C40 C35 -1.5(3)
C36 C35 C40 C39 0.6(3)
C34 C35 C40 C39 -178.78(16)
N2 C34 C42 C43 56.4(2)
C35 C34 C42 C43 -177.41(15)
N2 C34 C42 C41 -69.1(2)
C35 C34 C42 C41 57.1(2)
C41 C42 C43 C44 71.1(2)
C34 C42 C43 C44 -56.4(2)
C42 C43 C44 C45 179.61(16)
C42 C43 C44 C46 57.2(2)
C33 N2 C46 C47 -57.78(17)
C34 N2 C46 C47 -176.81(13)
C33 N2 C46 C44 176.55(14)
C34 N2 C46 C44 57.52(18)
C45 C44 C46 N2 -179.96(16)
C43 C44 C46 N2 -57.3(2)
C45 C44 C46 C47 54.9(2)
C43 C44 C46 C47 177.52(15)
N2 C46 C47 C52 121.84(17)
C44 C46 C47 C52 -112.76(18)
N2 C46 C47 C48 -59.5(2)
C44 C46 C47 C48 65.9(2)
C52 C47 C48 C49 -0.8(3)
C46 C47 C48 C49 -179.45(16)
C47 C48 C49 C50 0.7(3)
C48 C49 C50 C51 -0.2(3)
C49 C50 C51 C52 -0.2(3)
C48 C47 C52 C51 0.4(3)
C46 C47 C52 C51 179.09(16)
C50 C51 C52 C47 0.0(3)
